data_2214526
loop_
_publ_author_name
'Zheng, Liang-Wen'
'Dong, Wen-Liang'
'Zhang, Jin-Hua'
'Zhao, Bao-Xiang'

_publ_section_title
(3<i>E</i>,4<i>E</i>)-3-(1,3-Benzodioxol-5-ylmethylene)-4-(1-phenylethylidene)tetrahydrofuran-2,5-dione
_journal_coeditor_code BQ2028
_journal_issue 8
_journal_name_full 'Acta Crystallographica Section E'
_journal_page_first o3567
_journal_page_last o3567
_journal_paper_doi 10.1107/S160053680703485X
_journal_volume 63
_journal_year 2007
_chemical_formula_iupac 'C20 H14 O5'
_chemical_formula_moiety 'C20 H14 O5'
_chemical_formula_sum 'C20 H14 O5'
_chemical_formula_weight 334.31
_chemical_name_systematic
;
(3<i>E</i>,4<i>E</i>)-3-(1,3-Benzodioxol-5-ylmethylene)-4-\
(1-phenylethylidene)tetrahydrofuran-2,5-dione
;
_space_group_IT_number 33
_symmetry_cell_setting orthorhombic
_symmetry_space_group_name_Hall 'P 2c -2n'
_symmetry_space_group_name_H-M 'P n a 21'
_atom_sites_solution_hydrogens geom
_atom_sites_solution_primary direct
_atom_sites_solution_secondary difmap
_audit_creation_method SHELXL-97
_cell_angle_alpha 90.00
_cell_angle_beta 90.00
_cell_angle_gamma 90.00
_cell_formula_units_Z 4
_cell_length_a 7.2201(2)
_cell_length_b 18.0627(5)
_cell_length_c 12.2046(4)
_cell_measurement_reflns_used 3450
_cell_measurement_temperature 296(2)
_cell_measurement_theta_max 26.33
_cell_measurement_theta_min 3.04
_cell_volume 1591.66(8)
_computing_cell_refinement APEX2
_computing_data_collection 'APEX2 (Bruker, 2005)'
_computing_data_reduction APEX2
_computing_molecular_graphics 'SHELXTL (Bruker, 1997)'
_computing_publication_material 'WinGX (Farrugia, 1999)'
_computing_structure_refinement 'SHELXL97 (Sheldrick, 1997)'
_computing_structure_solution 'SIR97 (Altomare <i>et al.</i>,  1999)'
_diffrn_ambient_temperature 296(2)
_diffrn_measured_fraction_theta_full 0.997
_diffrn_measured_fraction_theta_max 0.997
_diffrn_measurement_device_type 'Bruker APEXII CCD area-detector'
_diffrn_measurement_method '\f and \w'
_diffrn_radiation_monochromator graphite
_diffrn_radiation_source 'fine-focus sealed tube'
_diffrn_radiation_type MoK\a
_diffrn_radiation_wavelength 0.71073
_diffrn_reflns_av_R_equivalents 0.0247
_diffrn_reflns_av_sigmaI/netI 0.0200
_diffrn_reflns_limit_h_max 9
_diffrn_reflns_limit_h_min -9
_diffrn_reflns_limit_k_max 23
_diffrn_reflns_limit_k_min -23
_diffrn_reflns_limit_l_max 5
_diffrn_reflns_limit_l_min -15
_diffrn_reflns_number 9796
_diffrn_reflns_theta_full 27.52
_diffrn_reflns_theta_max 27.52
_diffrn_reflns_theta_min 2.01
_diffrn_standards_number 0
_exptl_absorpt_coefficient_mu 0.101
_exptl_absorpt_correction_T_max 0.9934
_exptl_absorpt_correction_T_min 0.9632
_exptl_absorpt_correction_type multi-scan
_exptl_absorpt_process_details 'APEX2 (Bruker, 2005)'
_exptl_crystal_colour orange--yellow
_exptl_crystal_density_diffrn 1.395
_exptl_crystal_density_method 'not measured'
_exptl_crystal_description plate
_exptl_crystal_F_000 696
_exptl_crystal_size_max 0.38
_exptl_crystal_size_mid 0.19
_exptl_crystal_size_min 0.07
_refine_diff_density_max 0.113
_refine_diff_density_min -0.120
_refine_ls_abs_structure_details 'Flack (1983)'
_refine_ls_extinction_method none
_refine_ls_goodness_of_fit_ref 1.044
_refine_ls_hydrogen_treatment constr
_refine_ls_matrix_type full
_refine_ls_number_parameters 227
_refine_ls_number_reflns 1918
_refine_ls_number_restraints 1
_refine_ls_restrained_S_all 1.043
_refine_ls_R_factor_all 0.0413
_refine_ls_R_factor_gt 0.0319
_refine_ls_shift/su_max 0.001
_refine_ls_shift/su_mean 0.000
_refine_ls_structure_factor_coef Fsqd
_refine_ls_weighting_details 'calc w=1/[\s^2^(Fo^2^)+(0.053P)^2^+0.0276P] where P=(Fo^2^+2Fc^2^)/3'
_refine_ls_weighting_scheme calc
_refine_ls_wR_factor_gt 0.0804
_refine_ls_wR_factor_ref 0.0863
_reflns_number_gt 1606
_reflns_number_total 1918
_reflns_threshold_expression I>2sigma(I)
_cod_data_source_file bq2028.cif
_cod_data_source_block I
_cod_original_sg_symbol_Hall 'P 2c -2n '
_cod_database_code 2214526
_cod_database_fobs_code 2214526

loop_
_symmetry_equiv_pos_as_xyz
'x, y, z'
'-x, -y, z+1/2'
'x+1/2, -y+1/2, z'
'-x+1/2, y+1/2, z+1/2'

loop_
_atom_site_type_symbol
_atom_site_label
_atom_site_fract_x
_atom_site_fract_y
_atom_site_fract_z
_atom_site_U_iso_or_equiv
_atom_site_adp_type
_atom_site_calc_flag
_atom_site_refinement_flags
_atom_site_occupancy
C C1 0.4507(4) 1.08850(14) 0.6981(3) 0.0766(8) Uani d . 1
H H1 0.4852 1.1381 0.6987 0.092 Uiso calc R 1
C C2 0.3315(4) 1.06286(14) 0.6196(3) 0.0746(8) Uani d . 1
H H2 0.2857 1.0950 0.5666 0.090 Uiso calc R 1
C C3 0.2793(3) 0.98960(13) 0.6188(2) 0.0590(6) Uani d . 1
H H3 0.2008 0.9723 0.5641 0.071 Uiso calc R 1
C C4 0.3435(3) 0.94086(11) 0.69979(17) 0.0459(4) Uani d . 1
C C5 0.4666(3) 0.96742(11) 0.77765(19) 0.0501(5) Uani d . 1
H H5 0.5136 0.9357 0.8309 0.060 Uiso calc R 1
C C6 0.5196(4) 1.04076(13) 0.7763(3) 0.0678(7) Uani d . 1
H H6 0.6025 1.0582 0.8287 0.081 Uiso calc R 1
C C7 0.2848(3) 0.86249(11) 0.69894(19) 0.0451(4) Uani d . 1
C C8 0.2857(4) 0.82596(15) 0.5875(2) 0.0653(6) Uani d . 1
H H8A 0.3729 0.7858 0.5874 0.098 Uiso calc R 1
H H8B 0.3207 0.8616 0.5329 0.098 Uiso calc R 1
H H8C 0.1642 0.8073 0.5714 0.098 Uiso calc R 1
C C9 0.2416(3) 0.82442(11) 0.79118(19) 0.0448(4) Uani d . 1
C C10 0.2277(3) 0.74232(13) 0.7893(2) 0.0579(6) Uani d . 1
C C11 0.2485(3) 0.77359(13) 0.9690(2) 0.0578(6) Uani d . 1
C C12 0.2296(3) 0.84388(11) 0.90818(18) 0.0444(4) Uani d . 1
C C13 0.1956(3) 0.90390(11) 0.97086(17) 0.0473(5) Uani d . 1
H H13 0.2022 0.8946 1.0457 0.057 Uiso calc R 1
C C14 0.1507(3) 0.98016(11) 0.94437(16) 0.0438(4) Uani d . 1
C C15 0.0488(2) 1.00096(11) 0.85107(17) 0.0429(4) Uani d . 1
H H15 -0.0007 0.9658 0.8037 0.052 Uiso calc R 1
C C16 0.0257(2) 1.07498(12) 0.83316(17) 0.0445(4) Uani d . 1
C C17 0.1013(3) 1.12780(11) 0.9026(2) 0.0522(5) Uani d . 1
C C18 0.1941(3) 1.10943(12) 0.9952(2) 0.0618(6) Uani d . 1
H H18 0.2411 1.1453 1.0423 0.074 Uiso calc R 1
C C19 0.2157(3) 1.03414(12) 1.01647(19) 0.0544(5) Uani d . 1
H H19 0.2751 1.0195 1.0805 0.065 Uiso calc R 1
C C20 -0.0455(4) 1.18660(13) 0.7682(2) 0.0692(7) Uani d . 1
H H20A 0.0160 1.2098 0.7063 0.083 Uiso calc R 1
H H20B -0.1664 1.2092 0.7767 0.083 Uiso calc R 1
O O1 -0.0653(2) 1.10928(8) 0.74889(14) 0.0585(4) Uani d . 1
O O2 0.0608(3) 1.19719(8) 0.86474(16) 0.0709(5) Uani d . 1
O O3 0.2660(3) 0.76142(11) 1.06471(17) 0.0809(6) Uani d . 1
O O4 0.2406(3) 0.71527(9) 0.89574(18) 0.0691(5) Uani d . 1
O O5 0.2125(3) 0.69889(10) 0.71649(18) 0.0878(7) Uani d . 1

loop_
_atom_site_aniso_label
_atom_site_aniso_U_11
_atom_site_aniso_U_22
_atom_site_aniso_U_33
_atom_site_aniso_U_12
_atom_site_aniso_U_13
_atom_site_aniso_U_23
C1 0.0858(17) 0.0437(12) 0.100(2) -0.0096(11) 0.0383(18) -0.0003(16)
C2 0.0857(17) 0.0588(14) 0.0794(19) 0.0115(13) 0.0310(16) 0.0223(15)
C3 0.0655(12) 0.0621(13) 0.0495(12) 0.0050(10) 0.0081(11) 0.0086(12)
C4 0.0498(10) 0.0477(10) 0.0401(10) 0.0006(8) 0.0098(9) -0.0006(9)
C5 0.0456(10) 0.0530(11) 0.0518(12) -0.0043(8) 0.0075(10) -0.0038(10)
C6 0.0630(14) 0.0603(14) 0.0801(19) -0.0166(11) 0.0202(14) -0.0152(14)
C7 0.0472(9) 0.0465(10) 0.0416(10) -0.0012(8) 0.0001(9) -0.0047(10)
C8 0.0885(16) 0.0634(14) 0.0439(12) -0.0034(12) 0.0010(12) -0.0127(12)
C9 0.0478(10) 0.0408(10) 0.0458(11) -0.0037(7) 0.0021(9) -0.0055(10)
C10 0.0686(13) 0.0465(12) 0.0585(14) -0.0100(10) 0.0083(12) -0.0055(13)
C11 0.0696(13) 0.0483(13) 0.0556(15) 0.0053(10) 0.0036(11) 0.0049(12)
C12 0.0491(9) 0.0416(10) 0.0427(11) -0.0008(8) 0.0009(9) 0.0026(10)
C13 0.0548(10) 0.0505(11) 0.0365(10) 0.0022(9) 0.0004(9) 0.0017(9)
C14 0.0483(10) 0.0455(10) 0.0375(10) 0.0044(8) 0.0027(9) -0.0041(9)
C15 0.0426(9) 0.0468(10) 0.0394(10) -0.0012(8) 0.0018(8) -0.0067(9)
C16 0.0420(8) 0.0501(11) 0.0414(10) 0.0040(8) 0.0024(9) -0.0010(9)
C17 0.0579(11) 0.0434(11) 0.0555(13) 0.0052(9) 0.0014(10) -0.0075(11)
C18 0.0766(13) 0.0503(12) 0.0586(15) 0.0054(10) -0.0152(12) -0.0211(12)
C19 0.0667(12) 0.0574(13) 0.0391(11) 0.0113(10) -0.0107(10) -0.0108(11)
C20 0.0816(16) 0.0540(13) 0.0719(17) 0.0067(11) -0.0073(14) 0.0106(13)
O1 0.0640(9) 0.0567(8) 0.0549(9) 0.0022(7) -0.0134(7) 0.0073(7)
O2 0.0881(11) 0.0445(8) 0.0802(13) 0.0049(8) -0.0127(10) -0.0021(9)
O3 0.1243(16) 0.0638(10) 0.0544(11) 0.0120(10) -0.0018(11) 0.0152(10)
O4 0.1004(12) 0.0409(8) 0.0660(12) -0.0016(8) 0.0077(10) 0.0034(8)
O5 0.1352(17) 0.0545(10) 0.0737(14) -0.0265(10) 0.0139(12) -0.0191(11)

loop_
_atom_type_symbol
_atom_type_description
_atom_type_scat_dispersion_real
_atom_type_scat_dispersion_imag
_atom_type_scat_source
C C 0.0033 0.0000 'International Tables Vol C Tables 4.2.6.8 and 6.1.1.4'
H H 0.0000 0.0000 'International Tables Vol C Tables 4.2.6.8 and 6.1.1.4'
O O 0.0106 0.0000 'International Tables Vol C Tables 4.2.6.8 and 6.1.1.4'

loop_
_geom_angle_atom_site_label_1
_geom_angle_atom_site_label_2
_geom_angle_atom_site_label_3
_geom_angle
C2 C1 C6 120.0(2)
C2 C1 H1 120.0
C6 C1 H1 120.0
C1 C2 C3 120.2(3)
C1 C2 H2 119.9
C3 C2 H2 119.9
C2 C3 C4 120.5(3)
C2 C3 H3 119.7
C4 C3 H3 119.7
C5 C4 C3 118.5(2)
C5 C4 C7 121.34(19)
C3 C4 C7 120.1(2)
C6 C5 C4 120.1(2)
C6 C5 H5 119.9
C4 C5 H5 119.9
C5 C6 C1 120.6(3)
C5 C6 H6 119.7
C1 C6 H6 119.7
C9 C7 C4 123.10(19)
C9 C7 C8 121.79(18)
C4 C7 C8 115.0(2)
C7 C8 H8A 109.5
C7 C8 H8B 109.5
H8A C8 H8B 109.5
C7 C8 H8C 109.5
H8A C8 H8C 109.5
H8B C8 H8C 109.5
C7 C9 C12 134.23(18)
C7 C9 C10 120.60(19)
C12 C9 C10 104.40(18)
O5 C10 O4 118.2(2)
O5 C10 C9 132.4(2)
O4 C10 C9 109.39(19)
O3 C11 O4 119.7(2)
O3 C11 C12 131.2(3)
O4 C11 C12 109.0(2)
C13 C12 C9 138.8(2)
C13 C12 C11 115.0(2)
C9 C12 C11 106.07(19)
C12 C13 C14 132.6(2)
C12 C13 H13 113.7
C14 C13 H13 113.7
C19 C14 C15 120.00(18)
C19 C14 C13 116.60(19)
C15 C14 C13 123.40(18)
C16 C15 C14 117.07(18)
C16 C15 H15 121.5
C14 C15 H15 121.5
C15 C16 O1 128.48(19)
C15 C16 C17 121.83(19)
O1 C16 C17 109.68(18)
C18 C17 O2 127.7(2)
C18 C17 C16 122.4(2)
O2 C17 C16 109.8(2)
C17 C18 C19 116.7(2)
C17 C18 H18 121.6
C19 C18 H18 121.6
C18 C19 C14 121.8(2)
C18 C19 H19 119.1
C14 C19 H19 119.1
O2 C20 O1 108.90(19)
O2 C20 H20A 109.9
O1 C20 H20A 109.9
O2 C20 H20B 109.9
O1 C20 H20B 109.9
H20A C20 H20B 108.3
C16 O1 C20 105.74(18)
C17 O2 C20 105.82(17)
C11 O4 C10 109.81(17)

loop_
_geom_bond_atom_site_label_1
_geom_bond_atom_site_label_2
_geom_bond_distance
C1 C2 1.369(4)
C1 C6 1.379(4)
C1 H1 0.9300
C2 C3 1.376(4)
C2 H2 0.9300
C3 C4 1.403(3)
C3 H3 0.9300
C4 C5 1.387(3)
C4 C7 1.478(3)
C5 C6 1.379(3)
C5 H5 0.9300
C6 H6 0.9300
C7 C9 1.356(3)
C7 C8 1.512(3)
C8 H8A 0.9600
C8 H8B 0.9600
C8 H8C 0.9600
C9 C12 1.473(3)
C9 C10 1.487(3)
C10 O5 1.191(3)
C10 O4 1.391(3)
C11 O3 1.195(3)
C11 O4 1.383(3)
C11 C12 1.477(3)
C12 C13 1.349(3)
C13 C14 1.451(3)
C13 H13 0.9300
C14 C19 1.395(3)
C14 C15 1.407(3)
C15 C16 1.365(3)
C15 H15 0.9300
C16 O1 1.369(3)
C16 C17 1.388(3)
C19 H19 0.9300
C17 C18 1.355(3)
C17 O2 1.368(3)
C18 C19 1.393(3)
C18 H18 0.9300
C19 H19 0.9300
C20 O2 1.419(3)
C20 O1 1.424(3)
C20 H20A 0.9700
C20 H20B 0.9700

loop_
_geom_torsion_atom_site_label_1
_geom_torsion_atom_site_label_2
_geom_torsion_atom_site_label_3
_geom_torsion_atom_site_label_4
_geom_torsion
C6 C1 C2 C3 0.4(4)
C1 C2 C3 C4 1.7(4)
C2 C3 C4 C5 -2.7(3)
C2 C3 C4 C7 179.3(2)
C3 C4 C5 C6 1.8(3)
C7 C4 C5 C6 179.78(19)
C4 C5 C6 C1 0.2(3)
C2 C1 C6 C5 -1.3(4)
C5 C4 C7 C9 42.2(3)
C3 C4 C7 C9 -139.8(2)
C5 C4 C7 C8 -134.7(2)
C3 C4 C7 C8 43.2(3)
C4 C7 C9 C12 3.0(4)
C8 C7 C9 C12 179.7(2)
C4 C7 C9 C10 -165.19(19)
C8 C7 C9 C10 11.5(3)
C7 C9 C10 O5 -16.8(4)
C12 C9 C10 O5 171.9(3)
C7 C9 C10 O4 161.4(2)
C12 C9 C10 O4 -9.9(2)
C7 C9 C12 C13 27.4(4)
C10 C9 C12 C13 -163.0(3)
C7 C9 C12 C11 -158.1(2)
C10 C9 C12 C11 11.4(2)
O3 C11 C12 C13 -12.5(4)
O4 C11 C12 C13 166.54(19)
O3 C11 C12 C9 171.5(3)
O4 C11 C12 C9 -9.4(2)
C9 C12 C13 C14 1.0(4)
C11 C12 C13 C14 -173.1(2)
C12 C13 C14 C19 -147.5(2)
C12 C13 C14 C15 31.9(3)
C19 C14 C15 C16 3.0(3)
C13 C14 C15 C16 -176.44(18)
C14 C15 C16 O1 179.41(18)
C14 C15 C16 C17 0.9(3)
C15 C16 C17 C18 -3.5(3)
O1 C16 C17 C18 177.8(2)
C15 C16 C17 O2 178.71(18)
O1 C16 C17 O2 0.0(2)
O2 C17 C18 C19 179.3(2)
C16 C17 C18 C19 1.9(3)
C17 C18 C19 C14 2.1(4)
C15 C14 C19 C18 -4.6(3)
C13 C14 C19 C18 174.8(2)
C15 C16 O1 C20 -179.0(2)
C17 C16 O1 C20 -0.4(2)
O2 C20 O1 C16 0.7(3)
C18 C17 O2 C20 -177.2(2)
C16 C17 O2 C20 0.4(2)
O1 C20 O2 C17 -0.7(3)
O3 C11 O4 C10 -177.6(3)
C12 C11 O4 C10 3.2(3)
O5 C10 O4 C11 -177.2(2)
C9 C10 O4 C11 4.3(2)

loop_
_cod_related_entry_id
_cod_related_entry_database
_cod_related_entry_code
1 ChemSpider 30655285
